data_4300782
loop_
_publ_author_name
'Gerd Fischer'
'Sebastian Herler'
'Peter Mayer'
'Axel Schulz'
'Alexander Villinger'
'Jan J. Weigand'

_publ_contact_author_address
;

Department Chemie und Biochemie

Ludwig-Maximilians Universit\"at

Butenandtstra\&se 5-13 (Haus F)

D-81377 M\"unchen

Bundesrepublik Deutschland

;
_publ_contact_author_email lex@cup.uni-muenchen.de
_publ_contact_author_fax +49-89-2180-77492
_publ_contact_author_name 'Axel Schulz'
_publ_section_title
;

Mono-, Di-, and Tricoordinated Phosphorus Attached to a N-N Unit: An

Experimental and Theoretical Study

;
_journal_name_full 'Inorganic Chemistry'
_journal_page_first 1740
_journal_page_last 1751
_journal_paper_doi 10.1021/ic048286m
_journal_volume 44
_journal_year 2005
_chemical_formula_sum 'C21 H37 N2 P Si3'
_chemical_formula_weight 432.77
_chemical_name_systematic
; 

?

;
_space_group_IT_number 2
_symmetry_cell_setting triclinic
_symmetry_space_group_name_Hall '-P 1'
_symmetry_space_group_name_H-M 'P -1'
_atom_sites_solution_hydrogens geom
_atom_sites_solution_primary direct
_atom_sites_solution_secondary difmap
_audit_creation_method 'SHELXL-CIF-file updated by CIFRTF'
_cell_angle_alpha 84.4540(10)
_cell_angle_beta 85.441(2)
_cell_angle_gamma 81.534(2)
_cell_formula_units_Z 2
_cell_length_a 9.0109(7)
_cell_length_b 9.3520(8)
_cell_length_c 15.3439(13)
_cell_measurement_temperature 193(2)
_cell_volume 1270.15(18)
_computing_cell_refinement 'SMART (V4.C50)'
_computing_data_collection 'SMART (V4.C50)'
_computing_data_reduction 'SAINT (V4.D50)'
_computing_molecular_graphics 'XP (SHELXTL-Ver.5)'
_computing_publication_material 'SHELXL (Sheldrick 1997)'
_computing_structure_refinement 'SHELXL-97 (Sheldrick, 1997)'
_computing_structure_solution 'SHELXS-97 (Sheldrick, 1990)'
_diffrn_ambient_temperature 193(2)
_diffrn_measured_fraction_theta_full 0.823
_diffrn_measured_fraction_theta_max 0.823
_diffrn_measurement_device_type 'Siemens SMART Area-detector'
_diffrn_measurement_method Hemisphere
_diffrn_radiation_monochromator graphite
_diffrn_radiation_source 'fine-focus sealed tube'
_diffrn_radiation_type MoK\a
_diffrn_radiation_wavelength 0.71073
_diffrn_reflns_av_R_equivalents 0.0193
_diffrn_reflns_av_sigmaI/netI 0.0234
_diffrn_reflns_limit_h_max 9
_diffrn_reflns_limit_h_min -9
_diffrn_reflns_limit_k_max 10
_diffrn_reflns_limit_k_min -10
_diffrn_reflns_limit_l_max 16
_diffrn_reflns_limit_l_min -16
_diffrn_reflns_number 5442
_diffrn_reflns_theta_full 22.72
_diffrn_reflns_theta_max 22.72
_diffrn_reflns_theta_min 2.21
_diffrn_standards_interval_time 0
_exptl_absorpt_coefficient_mu 0.259
_exptl_absorpt_correction_T_max 0.952875
_exptl_absorpt_correction_T_min 0.778553
_exptl_absorpt_correction_type SADABS
_exptl_crystal_colour colourless
_exptl_crystal_density_diffrn 1.132
_exptl_crystal_density_method 'not measured'
_exptl_crystal_description prism
_exptl_crystal_F_000 468
_exptl_crystal_size_max 0.25
_exptl_crystal_size_mid 0.20
_exptl_crystal_size_min 0.15
_refine_diff_density_max 0.240
_refine_diff_density_min -0.201
_refine_diff_density_rms 0.041
_refine_ls_extinction_method none
_refine_ls_goodness_of_fit_ref 1.044
_refine_ls_hydrogen_treatment mixed
_refine_ls_matrix_type full
_refine_ls_number_parameters 253
_refine_ls_number_reflns 2807
_refine_ls_number_restraints 0
_refine_ls_restrained_S_all 1.044
_refine_ls_R_factor_all 0.0433
_refine_ls_R_factor_gt 0.0375
_refine_ls_shift/su_max 0.108
_refine_ls_shift/su_mean 0.002
_refine_ls_structure_factor_coef Fsqd
_refine_ls_weighting_details 'calc w=1/[\s^2^(Fo^2^)+(0.0565P)^2^+0.7340P] where P=(Fo^2^+2Fc^2^)/3'
_refine_ls_weighting_scheme calc
_refine_ls_wR_factor_gt 0.0985
_refine_ls_wR_factor_ref 0.1024
_reflns_number_gt 2451
_reflns_number_total 2807
_reflns_threshold_expression >2sigma(I)
_cod_data_source_file ic048286msi20050120_014956.cif
_cod_data_source_block schu3
_cod_depositor_comments
;
The following automatic conversions were performed:
'_symmetry_cell_setting' value 'Triclinic' changed to 'triclinic'
according to '/home/saulius/struct/CIF-dictionaries/cif_core.dic'
dictionary named 'cif_core.dic' version 2.4.1 from
2010-06-29.

'_refine_ls_hydrogen_treatment' value 'mixed ' changed to
'mixed' according to '/home/saulius/struct/CIF-dictionaries/cif_core.dic'
dictionary named 'cif_core.dic' version 2.4.1 from 2010-06-29.

Automatic conversion script
Id: cif_fix_enum 1527 2010-12-29 10:47:43Z saulius 

The following automatic conversions were performed:

'_atom_sites_solution_primary' value 'direct methods' was changed to
'direct'.

'_atom_sites_solution_hydrogens' value 'geometrically' was changed to
'geom'.

Automatic conversion script
Id: cif_fix_values 6452 2018-10-05 10:23:21Z andrius 
;
_cod_database_code 4300782

loop_
_symmetry_equiv_pos_as_xyz
'x, y, z'
'-x, -y, -z'

loop_
_atom_site_label
_atom_site_type_symbol
_atom_site_fract_x
_atom_site_fract_y
_atom_site_fract_z
_atom_site_U_iso_or_equiv
_atom_site_adp_type
_atom_site_occupancy
_atom_site_symmetry_multiplicity
_atom_site_calc_flag
_atom_site_refinement_flags
_atom_site_disorder_assembly
_atom_site_disorder_group
P1 P 0.12980(8) 0.29576(7) 0.24691(4) 0.0298(2) Uani 1 1 d . . .
Si1 Si 0.23213(9) 0.20040(8) 0.41805(5) 0.0307(2) Uani 1 1 d . . .
Si2 Si 0.44594(10) 0.51061(8) 0.29790(5) 0.0379(3) Uani 1 1 d . . .
Si3 Si 0.57508(10) 0.19762(9) 0.25627(5) 0.0366(3) Uani 1 1 d . . .
N1 N 0.2749(2) 0.2859(2) 0.31305(13) 0.0270(5) Uani 1 1 d . . .
N2 N 0.4243(3) 0.3292(2) 0.28723(13) 0.0304(6) Uani 1 1 d . . .
C1 C 0.2050(3) 0.2178(3) 0.14546(17) 0.0329(7) Uani 1 1 d . . .
C2 C 0.3080(3) 0.2752(3) 0.08469(18) 0.0407(8) Uani 1 1 d . . .
H2A H 0.3411 0.3645 0.0932 0.049 Uiso 1 1 calc R . .
C3 C 0.3626(4) 0.2025(4) 0.0116(2) 0.0520(9) Uani 1 1 d . . .
H3A H 0.4335 0.2417 -0.0296 0.062 Uiso 1 1 calc R . .
C4 C 0.3142(4) 0.0728(4) -0.0014(2) 0.0568(10) Uani 1 1 d . . .
H4A H 0.3520 0.0236 -0.0517 0.068 Uiso 1 1 calc R . .
C5 C 0.2126(4) 0.0150(4) 0.0573(2) 0.0550(10) Uani 1 1 d . . .
H5A H 0.1793 -0.0738 0.0481 0.066 Uiso 1 1 calc R . .
C6 C 0.1584(4) 0.0871(3) 0.13054(19) 0.0425(8) Uani 1 1 d . . .
H6A H 0.0880 0.0466 0.1715 0.051 Uiso 1 1 calc R . .
C7 C 0.0689(3) 0.4868(3) 0.21001(17) 0.0332(7) Uani 1 1 d . . .
C8 C 0.0428(4) 0.5364(3) 0.12345(19) 0.0455(8) Uani 1 1 d . . .
H8A H 0.0692 0.4725 0.0785 0.055 Uiso 1 1 calc R . .
C9 C -0.0211(4) 0.6781(3) 0.1022(2) 0.0540(9) Uani 1 1 d . . .
H9A H -0.0386 0.7103 0.0428 0.065 Uiso 1 1 calc R . .
C10 C -0.0596(4) 0.7726(3) 0.1662(2) 0.0503(9) Uani 1 1 d . . .
H10A H -0.1018 0.8702 0.1511 0.060 Uiso 1 1 calc R . .
C11 C -0.0364(4) 0.7242(3) 0.2522(2) 0.0455(8) Uani 1 1 d . . .
H11A H -0.0625 0.7890 0.2968 0.055 Uiso 1 1 calc R . .
C12 C 0.0242(3) 0.5828(3) 0.27430(19) 0.0376(7) Uani 1 1 d . . .
H12A H 0.0357 0.5500 0.3343 0.045 Uiso 1 1 calc R . .
C13 C 0.1904(4) 0.0125(3) 0.4113(2) 0.0496(9) Uani 1 1 d . . .
H13A H 0.1049 0.0156 0.3752 0.059 Uiso 1 1 calc R . .
H13B H 0.1657 -0.0310 0.4704 0.059 Uiso 1 1 calc R . .
H13C H 0.2786 -0.0460 0.3848 0.059 Uiso 1 1 calc R . .
C14 C 0.0630(4) 0.2998(3) 0.47368(19) 0.0485(9) Uani 1 1 d . . .
H14A H -0.0206 0.3131 0.4352 0.058 Uiso 1 1 calc R . .
H14B H 0.0847 0.3947 0.4868 0.058 Uiso 1 1 calc R . .
H14C H 0.0354 0.2439 0.5284 0.058 Uiso 1 1 calc R . .
C15 C 0.3917(4) 0.1969(3) 0.48720(19) 0.0486(9) Uani 1 1 d . . .
H15A H 0.3633 0.1615 0.5475 0.058 Uiso 1 1 calc R . .
H15B H 0.4179 0.2951 0.4865 0.058 Uiso 1 1 calc R . .
H15C H 0.4786 0.1323 0.4642 0.058 Uiso 1 1 calc R . .
C16 C 0.3327(4) 0.5847(3) 0.3942(2) 0.0468(8) Uani 1 1 d . . .
H16A H 0.3808 0.5447 0.4481 0.056 Uiso 1 1 calc R . .
H16B H 0.2313 0.5578 0.3964 0.056 Uiso 1 1 calc R . .
H16C H 0.3263 0.6906 0.3890 0.056 Uiso 1 1 calc R . .
C17 C 0.6457(4) 0.5210(4) 0.3174(2) 0.0607(10) Uani 1 1 d . . .
H17A H 0.6729 0.4620 0.3716 0.073 Uiso 1 1 calc R . .
H17B H 0.6579 0.6221 0.3228 0.073 Uiso 1 1 calc R . .
H17C H 0.7113 0.4844 0.2680 0.073 Uiso 1 1 calc R . .
C18 C 0.4036(4) 0.6314(3) 0.1964(2) 0.0574(10) Uani 1 1 d . . .
H18A H 0.4633 0.5909 0.1461 0.069 Uiso 1 1 calc R . .
H18B H 0.4288 0.7281 0.2030 0.069 Uiso 1 1 calc R . .
H18C H 0.2964 0.6389 0.1868 0.069 Uiso 1 1 calc R . .
C19 C 0.5115(4) 0.0220(3) 0.2427(2) 0.0469(8) Uani 1 1 d . . .
H19A H 0.4375 0.0362 0.1980 0.056 Uiso 1 1 calc R . .
H19B H 0.4653 -0.0156 0.2986 0.056 Uiso 1 1 calc R . .
H19C H 0.5979 -0.0475 0.2242 0.056 Uiso 1 1 calc R . .
C20 C 0.6757(4) 0.2624(4) 0.1518(2) 0.0512(9) Uani 1 1 d . . .
H20A H 0.6107 0.2659 0.1031 0.061 Uiso 1 1 calc R . .
H20B H 0.7683 0.1956 0.1406 0.061 Uiso 1 1 calc R . .
H20C H 0.7007 0.3596 0.1569 0.061 Uiso 1 1 calc R . .
C21 C 0.7232(4) 0.1534(4) 0.3380(2) 0.0572(9) Uani 1 1 d . . .
H21A H 0.6772 0.1203 0.3950 0.069 Uiso 1 1 calc R . .
H21B H 0.7693 0.2403 0.3440 0.069 Uiso 1 1 calc R . .
H21C H 0.8005 0.0766 0.3176 0.069 Uiso 1 1 calc R . .

loop_
_atom_site_aniso_label
_atom_site_aniso_U_11
_atom_site_aniso_U_22
_atom_site_aniso_U_33
_atom_site_aniso_U_23
_atom_site_aniso_U_13
_atom_site_aniso_U_12
P1 0.0248(5) 0.0333(4) 0.0318(4) -0.0048(3) -0.0002(3) -0.0058(3)
Si1 0.0334(6) 0.0283(4) 0.0300(4) -0.0028(3) 0.0027(3) -0.0051(4)
Si2 0.0354(6) 0.0345(5) 0.0462(5) -0.0043(4) -0.0001(4) -0.0139(4)
Si3 0.0245(6) 0.0419(5) 0.0425(5) -0.0056(4) 0.0028(4) -0.0032(4)
N1 0.0204(15) 0.0306(12) 0.0302(12) -0.0035(9) 0.0021(10) -0.0052(10)
N2 0.0236(16) 0.0332(13) 0.0354(12) -0.0034(10) 0.0024(10) -0.0089(11)
C1 0.0279(19) 0.0364(15) 0.0338(15) -0.0039(12) -0.0048(13) -0.0002(14)
C2 0.036(2) 0.0459(17) 0.0384(17) -0.0003(14) -0.0006(15) -0.0017(15)
C3 0.041(2) 0.073(2) 0.0349(17) -0.0005(16) 0.0059(15) 0.0062(18)
C4 0.058(3) 0.064(2) 0.045(2) -0.0220(17) -0.0131(19) 0.020(2)
C5 0.064(3) 0.049(2) 0.054(2) -0.0166(17) -0.0150(19) 0.0011(19)
C6 0.044(2) 0.0418(17) 0.0429(17) -0.0099(14) -0.0034(15) -0.0062(15)
C7 0.0239(19) 0.0377(16) 0.0388(16) -0.0050(13) -0.0036(13) -0.0047(13)
C8 0.049(2) 0.0424(18) 0.0437(17) -0.0086(14) -0.0139(16) 0.0054(16)
C9 0.063(3) 0.0478(19) 0.0489(19) 0.0001(16) -0.0208(18) 0.0057(18)
C10 0.046(2) 0.0367(17) 0.067(2) -0.0030(16) -0.0149(17) 0.0049(16)
C11 0.041(2) 0.0399(17) 0.056(2) -0.0131(15) -0.0016(16) -0.0016(15)
C12 0.030(2) 0.0409(17) 0.0416(16) -0.0054(13) -0.0016(14) -0.0035(14)
C13 0.062(3) 0.0360(17) 0.0506(18) -0.0032(14) 0.0107(17) -0.0138(17)
C14 0.053(3) 0.0501(19) 0.0395(17) -0.0014(14) 0.0115(16) -0.0059(17)
C15 0.052(2) 0.0536(19) 0.0392(17) 0.0071(14) -0.0090(16) -0.0085(17)
C16 0.047(2) 0.0370(17) 0.060(2) -0.0155(15) -0.0051(17) -0.0088(15)
C17 0.043(2) 0.064(2) 0.082(2) -0.0227(19) 0.0026(19) -0.0234(18)
C18 0.067(3) 0.0457(19) 0.061(2) 0.0054(16) 0.0008(19) -0.0237(18)
C19 0.035(2) 0.0396(17) 0.063(2) -0.0091(15) 0.0036(16) 0.0051(15)
C20 0.034(2) 0.067(2) 0.0508(19) -0.0103(16) 0.0124(15) -0.0060(17)
C21 0.035(2) 0.070(2) 0.063(2) -0.0019(18) -0.0058(17) 0.0027(18)

loop_
_atom_type_symbol
_atom_type_description
_atom_type_scat_dispersion_real
_atom_type_scat_dispersion_imag
_atom_type_scat_source
C C 0.0033 0.0016 'International Tables Vol C Tables 4.2.6.8 and 6.1.1.4'
H H 0.0000 0.0000 'International Tables Vol C Tables 4.2.6.8 and 6.1.1.4'
N N 0.0061 0.0033 'International Tables Vol C Tables 4.2.6.8 and 6.1.1.4'
Si Si 0.0817 0.0704 'International Tables Vol C Tables 4.2.6.8 and 6.1.1.4'
P P 0.1023 0.0942 'International Tables Vol C Tables 4.2.6.8 and 6.1.1.4'

loop_
_geom_angle_atom_site_label_1
_geom_angle_atom_site_label_2
_geom_angle_atom_site_label_3
_geom_angle
_geom_angle_site_symmetry_1
_geom_angle_site_symmetry_3
_geom_angle_publ_flag
N1 P1 C1 107.63(12) . . ?
N1 P1 C7 109.16(11) . . ?
C1 P1 C7 102.88(12) . . ?
N1 Si1 C15 109.27(12) . . ?
N1 Si1 C14 111.50(12) . . ?
C15 Si1 C14 107.84(15) . . ?
N1 Si1 C13 111.67(12) . . ?
C15 Si1 C13 110.14(15) . . ?
C14 Si1 C13 106.31(15) . . ?
N2 Si2 C16 112.39(12) . . ?
N2 Si2 C18 112.55(13) . . ?
C16 Si2 C18 110.26(15) . . ?
N2 Si2 C17 109.48(14) . . ?
C16 Si2 C17 105.68(15) . . ?
C18 Si2 C17 106.06(16) . . ?
N2 Si3 C19 111.88(13) . . ?
N2 Si3 C20 110.60(13) . . ?
C19 Si3 C20 109.38(15) . . ?
N2 Si3 C21 114.21(13) . . ?
C19 Si3 C21 105.08(15) . . ?
C20 Si3 C21 105.32(16) . . ?
N2 N1 P1 126.36(15) . . ?
N2 N1 Si1 122.02(15) . . ?
P1 N1 Si1 111.41(12) . . ?
N1 N2 Si2 117.12(17) . . ?
N1 N2 Si3 119.77(15) . . ?
Si2 N2 Si3 122.90(13) . . ?
C2 C1 C6 118.4(3) . . ?
C2 C1 P1 125.3(2) . . ?
C6 C1 P1 116.3(2) . . ?
C3 C2 C1 120.1(3) . . ?
C4 C3 C2 120.3(3) . . ?
C5 C4 C3 120.5(3) . . ?
C4 C5 C6 119.4(3) . . ?
C5 C6 C1 121.4(3) . . ?
C8 C7 C12 117.8(3) . . ?
C8 C7 P1 123.9(2) . . ?
C12 C7 P1 117.5(2) . . ?
C9 C8 C7 120.6(3) . . ?
C10 C9 C8 120.7(3) . . ?
C9 C10 C11 119.2(3) . . ?
C10 C11 C12 120.6(3) . . ?
C11 C12 C7 121.0(3) . . ?

loop_
_geom_bond_atom_site_label_1
_geom_bond_atom_site_label_2
_geom_bond_distance
_geom_bond_site_symmetry_2
_geom_bond_publ_flag
P1 N1 1.704(2) . ?
P1 C1 1.822(3) . ?
P1 C7 1.838(3) . ?
Si1 N1 1.768(2) . ?
Si1 C15 1.849(3) . ?
Si1 C14 1.856(3) . ?
Si1 C13 1.865(3) . ?
Si2 N2 1.760(2) . ?
Si2 C16 1.859(3) . ?
Si2 C18 1.864(3) . ?
Si2 C17 1.866(3) . ?
Si3 N2 1.762(2) . ?
Si3 C19 1.853(3) . ?
Si3 C20 1.871(3) . ?
Si3 C21 1.879(3) . ?
N1 N2 1.476(3) . ?
C1 C2 1.390(4) . ?
C1 C6 1.395(4) . ?
C2 C3 1.387(4) . ?
C3 C4 1.385(5) . ?
C4 C5 1.366(5) . ?
C5 C6 1.384(4) . ?
C7 C8 1.390(4) . ?
C7 C12 1.394(4) . ?
C8 C9 1.384(4) . ?
C9 C10 1.374(4) . ?
C10 C11 1.376(4) . ?
C11 C12 1.376(4) . ?

loop_
_cod_related_entry_id
_cod_related_entry_database
_cod_related_entry_code
1 ChemSpider 30660696
